data_1542827
loop_
_publ_author_name
'Brooks, Lee'
'Brunelli, Michela'
'Pattison, Philip'
'Jones, Graeme R.'
'Fitch, Andrew'

_publ_section_title
;
 Crystal structures of eight mono-methyl alkanes (C~26~--C~32~) <i>via</i>
 single-crystal and powder diffraction and DFT-D optimization
;
_journal_issue 5
_journal_name_full IUCrJ
_journal_page_first 490
_journal_page_last 497
_journal_paper_doi 10.1107/S2052252515010271
_journal_volume 2
_journal_year 2015
_chemical_absolute_configuration S
_chemical_formula_moiety 'C30 H62'
_chemical_formula_sum 'C30 H62'
_chemical_formula_weight 422.81
_chemical_name_systematic
;
(<i>S</i>)-13-methylnonacosane
;
_space_group_IT_number 4
_symmetry_cell_setting monoclinic
_symmetry_space_group_name_Hall 'P 2yb'
_symmetry_space_group_name_H-M 'P 1 21 1'
_cell_angle_alpha 90
_cell_angle_beta 101.9743(28)
_cell_angle_gamma 90
_cell_formula_units_Z 2
_cell_length_a 18.43381(43)
_cell_length_b 7.175975(86)
_cell_length_c 11.02071(26)
_cell_measurement_temperature 100
_cell_volume 1426.10(5)
_diffrn_ambient_temperature 100
_diffrn_radiation_monochromator 'Si 111'
_diffrn_radiation_type 'Synchrotron ID31 at ESRF'
_diffrn_radiation_wavelength 0.80105
_exptl_crystal_colour white
_exptl_crystal_density_diffrn 0.985
_exptl_crystal_description powder
_cod_data_source_file lc5062.cif
_cod_data_source_block 13MeC29H59
_cod_original_cell_volume 1426.105(53)
_cod_original_sg_symbol_H-M P21
_cod_database_code 1542827
_publcif_datablock.id {df4e7d8d-c614-4ad8-805b-b5d34c44b5be}

loop_
_symmetry_equiv_pos_as_xyz
'-x, y+1/2, -z'
'x, y, z'

loop_
_atom_site_label
_atom_site_type_symbol
_atom_site_fract_x
_atom_site_fract_y
_atom_site_fract_z
_atom_site_occupancy
_atom_site_B_iso_or_equiv
C1 C 1.342891 0.7760435 0.4269854 1 1.044(19)
C2 C 1.294502 0.8591185 0.5097186 1 1.044(19)
C3 C 1.216812 0.7753512 0.4888637 1 1.044(19)
C4 C 1.168857 0.8571957 0.5729056 1 1.044(19)
C5 C 1.090742 0.7766184 0.5512842 1 1.044(19)
C6 C 1.043258 0.858757 0.6360676 1 1.044(19)
C7 C 0.965221 0.7779045 0.6146339 1 1.044(19)
C8 C 0.9174444 0.8590623 0.6992378 1 1.044(19)
C9 C 0.839698 0.7763824 0.6766132 1 1.044(19)
C10 C 0.7903965 0.8551298 0.7593739 1 1.044(19)
C11 C 0.7129866 0.7700101 0.7319473 1 1.044(19)
C12 C 0.6607144 0.8486523 0.8095044 1 1.044(19)
C13 C 0.582896 0.7617473 0.784036 1 1.044(19)
C14 C 0.5377222 0.845504 0.8730822 1 1.044(19)
C15 C 0.4602344 0.7644014 0.8623147 1 1.044(19)
C16 C 0.4160909 0.848585 0.9513621 1 1.044(19)
C17 C 0.3378253 0.7698604 0.932508 1 1.044(19)
C18 C 0.2906287 0.8535301 1.017003 1 1.044(19)
C19 C 0.2124742 0.773352 0.9941736 1 1.044(19)
C20 C 0.1637576 0.8564171 1.076442 1 1.044(19)
C21 C 0.08569689 0.7753882 1.052599 1 1.044(19)
C22 C 0.0370636 0.8567918 1.135529 1 1.044(19)
C23 C -0.04091628 0.7752161 1.112339 1 1.044(19)
C24 C -0.08913959 0.8556648 1.19639 1 1.044(19)
C25 C -0.1671137 0.7738247 1.174129 1 1.044(19)
C26 C -0.2146574 0.8541569 1.259296 1 1.044(19)
C27 C -0.2927313 0.773041 1.238884 1 1.044(19)
C28 C -0.3397393 0.8565829 1.32403 1 1.044(19)
C29 C -0.4175094 0.7746576 1.305201 1 1.044(19)
C30 C 0.5435096 0.7819044 0.6479925 1 1.044(19)
H11 H 1.396811 0.8465141 0.4392155 1 1.044(19)
H12 H 1.316031 0.7881016 0.3284165 1 1.044(19)
H13 H 1.353526 0.627178 0.4466506 1 1.044(19)
H21 H 1.322024 0.8409277 0.6078712 1 1.044(19)
H22 H 1.289783 1.010758 0.4949718 1 1.044(19)
H31 H 1.188949 0.7963317 0.3910604 1 1.044(19)
H32 H 1.220851 0.6231244 0.5020358 1 1.044(19)
H41 H 1.165505 1.009579 0.560477 1 1.044(19)
H42 H 1.196548 0.8346795 0.6706266 1 1.044(19)
H51 H 1.093843 0.6242285 0.5634337 1 1.044(19)
H52 H 1.062855 0.7998325 0.4537427 1 1.044(19)
H61 H 1.039918 1.011142 0.6237317 1 1.044(19)
H62 H 1.071199 0.8359615 0.7336062 1 1.044(19)
H71 H 0.9685155 0.6255135 0.6265988 1 1.044(19)
H72 H 0.9372795 0.8009788 0.5170932 1 1.044(19)
H81 H 0.9136818 1.011306 0.6869938 1 1.044(19)
H82 H 0.9451799 0.8361271 0.7968693 1 1.044(19)
H91 H 0.8436867 0.6239959 0.6884883 1 1.044(19)
H92 H 0.8124604 0.7990376 0.578615 1 1.044(19)
H101 H 0.7861591 1.007517 0.7476833 1 1.044(19)
H102 H 0.8167903 0.831634 0.8575602 1 1.044(19)
H111 H 0.7174394 0.6179304 0.7453982 1 1.044(19)
H112 H 0.6889594 0.7905829 0.6326794 1 1.044(19)
H121 H 0.655257 1.000567 0.794938 1 1.044(19)
H122 H 0.6858767 0.8301795 0.9087618 1 1.044(19)
H131 H 0.5892618 0.6110419 0.8042531 1 1.044(19)
H141 H 0.5336529 0.9975671 0.858335 1 1.044(19)
H142 H 0.5692491 0.8266156 0.9689386 1 1.044(19)
H151 H 0.4642351 0.6124685 0.8765044 1 1.044(19)
H152 H 0.4281334 0.7844095 0.7670969 1 1.044(19)
H161 H 0.4134474 1.001121 0.9393988 1 1.044(19)
H162 H 0.445344 0.8242552 1.048083 1 1.044(19)
H171 H 0.3407018 0.6176207 0.94549 1 1.044(19)
H172 H 0.309452 0.7918162 0.8349737 1 1.044(19)
H181 H 0.2877431 1.005915 1.004391 1 1.044(19)
H182 H 0.3182557 0.8305939 1.114635 1 1.044(19)
H191 H 0.2156221 0.6211147 1.007157 1 1.044(19)
H192 H 0.185487 0.7951705 0.895997 1 1.044(19)
H201 H 0.1605983 1.008653 1.063366 1 1.044(19)
H202 H 0.1904734 0.8345964 1.174617 1 1.044(19)
H211 H 0.08901414 0.6230002 1.064749 1 1.044(19)
H212 H 0.0588272 0.7983239 0.9545073 1 1.044(19)
H221 H 0.03360369 1.009174 1.123099 1 1.044(19)
H222 H 0.06419206 0.8344143 1.233524 1 1.044(19)
H231 H -0.03742712 0.6226845 1.12412 1 1.044(19)
H232 H -0.06828415 0.7985712 1.014613 1 1.044(19)
H241 H -0.09275973 1.008053 1.184423 1 1.044(19)
H242 H -0.06155523 0.8325903 1.294114 1 1.044(19)
H251 H -0.1635615 0.621288 1.18554 1 1.044(19)
H252 H -0.1949914 0.797737 1.076675 1 1.044(19)
H261 H -0.2182233 1.006546 1.24733 1 1.044(19)
H262 H -0.1864133 0.8312218 1.356651 1 1.044(19)
H271 H -0.2894114 0.6206601 1.251498 1 1.044(19)
H272 H -0.3210395 0.7952774 1.14144 1 1.044(19)
H281 H -0.3432854 1.008376 1.309565 1 1.044(19)
H282 H -0.3109166 0.8368563 1.421272 1 1.044(19)
H291 H -0.4474053 0.7899229 1.208451 1 1.044(19)
H292 H -0.4509473 0.843554 1.363715 1 1.044(19)
H293 H -0.4159236 0.625192 1.327151 1 1.044(19)
H301 H 0.5359944 0.92957 0.6210245 1 1.044(19)
H302 H 0.4885703 0.7163564 0.6301597 1 1.044(19)
H303 H 0.5748679 0.7152965 0.5853738 1 1.044(19)

loop_
_geom_bond_atom_site_label_1
_geom_bond_atom_site_label_2
_geom_bond_distance
_ccdc_geom_bond_type
C1 C2 1.524 S
C1 H11 1.098 S
C1 H12 1.099 S
C1 H13 1.099 S
C2 C3 1.526 S
C2 H21 1.103 S
C2 H22 1.101 S
C3 C4 1.525 S
C3 H31 1.104 S
C3 H32 1.102 S
C4 C5 1.524 S
C4 H41 1.102 S
C4 H42 1.104 S
C5 C6 1.525 S
C5 H51 1.102 S
C5 H52 1.104 S
C6 C7 1.524 S
C6 H61 1.102 S
C6 H62 1.104 S
C7 C8 1.524 S
C7 H71 1.102 S
C7 H72 1.104 S
C8 C9 1.523 S
C8 H81 1.102 S
C8 H82 1.103 S
C9 C10 1.525 S
C9 H91 1.102 S
C9 H92 1.104 S
C10 C11 1.523 S
C10 H101 1.102 S
C10 H102 1.103 S
C11 C12 1.524 S
C11 H111 1.102 S
C11 H112 1.101 S
C12 C13 1.535 S
C12 H121 1.104 S
C12 H122 1.103 S
C13 C14 1.536 S
C13 C30 1.531 S
C13 H131 1.106 S
C14 C15 1.523 S
C14 H141 1.104 S
C14 H142 1.104 S
C15 C16 1.523 S
C15 H151 1.102 S
C15 H152 1.102 S
C16 C17 1.524 S
C16 H161 1.102 S
C16 H162 1.104 S
C17 C18 1.523 S
C17 H171 1.102 S
C17 H172 1.104 S
C18 C19 1.524 S
C18 H181 1.102 S
C18 H182 1.103 S
C19 C20 1.523 S
C19 H191 1.102 S
C19 H192 1.104 S
C20 C21 1.524 S
C20 H201 1.102 S
C20 H202 1.103 S
C21 C22 1.524 S
C21 H211 1.102 S
C21 H212 1.104 S
C22 C23 1.524 S
C22 H221 1.102 S
C22 H222 1.104 S
C23 C24 1.524 S
C23 H231 1.102 S
C23 H232 1.104 S
C24 C25 1.525 S
C24 H241 1.102 S
C24 H242 1.104 S
C25 C26 1.525 S
C25 H251 1.102 S
C25 H252 1.104 S
C26 C27 1.525 S
C26 H261 1.102 S
C26 H262 1.104 S
C27 C28 1.526 S
C27 H271 1.102 S
C27 H272 1.104 S
C28 C29 1.523 S
C28 H281 1.101 S
C28 H282 1.103 S
C29 H291 1.099 S
C29 H292 1.099 S
C29 H293 1.098 S
C30 H301 1.102 S
C30 H302 1.097 S
C30 H303 1.097 S
